data_4313330
loop_
_publ_author_name
'Tony C. H. Lam'
'Eddie Y. Y. Chan'
'Wing-Leung Mak'
'Samuel M. F. Lo'
'Ian D. Williams'
'Wing-Tak Wong'
'Wa-Hung Leung'

_publ_section_title
;
 Half-Sandwich Titanium(IV) Complexes with Kl\"aui's Tripod Ligand
;
_journal_name_full 'Inorganic Chemistry'
_journal_page_first 1842
_journal_page_last 1847
_journal_paper_doi 10.1021/ic020287w
_journal_volume 42
_journal_year 2003
_chemical_formula_sum 'C17 H35 B0 Co F3 O9 P3 Zr'
_chemical_formula_weight 683.51
_chemical_name_common '[LOEtZrF3]'
_chemical_name_systematic
;
  ?
;
_space_group_IT_number 147
_symmetry_cell_setting trigonal
_symmetry_space_group_name_Hall '-P 3'
_symmetry_space_group_name_H-M 'P -3'
_atom_sites_solution_hydrogens geom
_atom_sites_solution_primary direct
_atom_sites_solution_secondary difmap
_audit_creation_method SHELXL-97
_cell_angle_alpha 90.00
_cell_angle_beta 90.00
_cell_angle_gamma 120.00
_cell_formula_units_Z 2
_cell_length_a 12.9896(4)
_cell_length_b 12.9896(4)
_cell_length_c 9.8982(7)
_cell_measurement_reflns_used 3041
_cell_measurement_temperature 293(2)
_cell_measurement_theta_max 26.89
_cell_measurement_theta_min 2.74
_cell_volume 1446.37(12)
_computing_cell_refinement 'Bruker SMART'
_computing_data_collection 'Bruker SMART'
_computing_data_reduction 'Bruker SAINT'
_computing_molecular_graphics 'Bruker SHELXTL'
_computing_publication_material 'Bruker SHELXTL'
_computing_structure_refinement 'SHELXL-97 (Sheldrick, 1997)'
_computing_structure_solution 'SHELXS-97 (Sheldrick, 1990)'
_diffrn_ambient_temperature 293(2)
_diffrn_measured_fraction_theta_full 0.961
_diffrn_measured_fraction_theta_max 0.961
_diffrn_measurement_device_type 'CCD area detector'
_diffrn_measurement_method 'phi and omega scans'
_diffrn_radiation_monochromator graphite
_diffrn_radiation_source 'fine-focus sealed tube'
_diffrn_radiation_type MoK\a
_diffrn_radiation_wavelength 0.71073
_diffrn_reflns_av_R_equivalents 0.0202
_diffrn_reflns_av_sigmaI/netI 0.0205
_diffrn_reflns_limit_h_max 13
_diffrn_reflns_limit_h_min -17
_diffrn_reflns_limit_k_max 17
_diffrn_reflns_limit_k_min -16
_diffrn_reflns_limit_l_max 13
_diffrn_reflns_limit_l_min -11
_diffrn_reflns_number 8798
_diffrn_reflns_theta_full 28.30
_diffrn_reflns_theta_max 28.30
_diffrn_reflns_theta_min 1.81
_exptl_absorpt_coefficient_mu 1.158
_exptl_absorpt_correction_type empirical
_exptl_crystal_colour Yellow
_exptl_crystal_density_diffrn 1.569
_exptl_crystal_density_meas 0
_exptl_crystal_density_method 'not measured'
_exptl_crystal_description Block
_exptl_crystal_F_000 696
_exptl_crystal_size_max 0.4
_exptl_crystal_size_mid 0.4
_exptl_crystal_size_min 0.35
_refine_diff_density_max 0.851
_refine_diff_density_min -0.680
_refine_diff_density_rms 0.059
_refine_ls_extinction_method none
_refine_ls_goodness_of_fit_ref 1.029
_refine_ls_hydrogen_treatment mixed
_refine_ls_matrix_type full
_refine_ls_number_parameters 106
_refine_ls_number_reflns 2313
_refine_ls_number_restraints 0
_refine_ls_restrained_S_all 1.029
_refine_ls_R_factor_all 0.0505
_refine_ls_R_factor_gt 0.0415
_refine_ls_shift/su_max 0.002
_refine_ls_shift/su_mean 0.000
_refine_ls_structure_factor_coef Fsqd
_refine_ls_weighting_details 'calc w=1/[\s^2^(Fo^2^)+(0.0490P)^2^+0.9204P] where P=(Fo^2^+2Fc^2^)/3'
_refine_ls_weighting_scheme calc
_refine_ls_wR_factor_gt 0.1006
_refine_ls_wR_factor_ref 0.1057
_reflns_number_gt 1934
_reflns_number_total 2313
_reflns_threshold_expression >2sigma(I)
_cod_data_source_file ic020287w_3.cif
_cod_data_source_block LOEtZrF3
_cod_depositor_comments
;
The following automatic conversions were performed:

'_symmetry_cell_setting' value 'Trigonal' changed to 'trigonal'
according to the built-in table from CIF Core dictionary named
'cif_core.dic' version 2.4.1 from
2010-06-29.

'_exptl_absorpt_correction_type' value 'Empirical'
changed to 'empirical' according to the built-in table from CIF Core
dictionary named 'cif_core.dic' version 2.4.1 from 2010-06-29.

Automatic conversion script
Id: cif_fix_values 1646 2011-03-28 12:23:43Z adriana 
;
_cod_database_code 4313330

loop_
_symmetry_equiv_pos_as_xyz
'x, y, z'
'-y, x-y, z'
'-x+y, -x, z'
'-x, -y, -z'
'y, -x+y, -z'
'x-y, x, -z'

loop_
_atom_site_label
_atom_site_type_symbol
_atom_site_fract_x
_atom_site_fract_y
_atom_site_fract_z
_atom_site_U_iso_or_equiv
_atom_site_adp_type
_atom_site_occupancy
_atom_site_symmetry_multiplicity
_atom_site_calc_flag
_atom_site_refinement_flags
_atom_site_disorder_assembly
_atom_site_disorder_group
Co1 Co 0.6667 0.3333 0.11478(6) 0.0687(2) Uani 1 3 d S . .
Zr1 Zr 0.6667 0.3333 0.52695(4) 0.04831(16) Uani 1 3 d S . .
F1 F 0.69894(19) 0.22441(18) 0.62721(19) 0.0738(5) Uani 1 1 d . . .
C1 C 0.5997(11) 0.3752(13) -0.0551(5) 0.116(2) Uani 0.83 1 d P . .
H1A H 0.5495 0.4070 -0.0525 0.139 Uiso 0.83 1 calc PR . .
C2 C 0.7062(14) 0.4335(8) -0.0570(5) 0.116(2) Uani 0.83 1 d P . .
H2A H 0.7380 0.5155 -0.0604 0.139 Uiso 0.83 1 calc PR . .
P1 P 0.57685(8) 0.17595(8) 0.23866(8) 0.0653(2) Uani 1 1 d . . .
O1 O 0.55990(19) 0.19509(19) 0.38724(19) 0.0621(5) Uani 1 1 d . . .
O11 O 0.6463(3) 0.1046(2) 0.2300(3) 0.0852(7) Uani 1 1 d . . .
O12 O 0.4516(3) 0.0825(3) 0.1800(3) 0.0996(10) Uani 1 1 d . . .
C11 C 0.6090(5) -0.0005(4) 0.3138(6) 0.1078(15) Uani 1 1 d . . .
H11A H 0.5706 0.0064 0.3945 0.129 Uiso 1 1 calc R . .
H11B H 0.5511 -0.0702 0.2645 0.129 Uiso 1 1 calc R . .
C12 C 0.7025(6) -0.0159(7) 0.3506(10) 0.189(4) Uani 1 1 d . . .
H12A H 0.6738 -0.0853 0.4064 0.283 Uiso 1 1 calc R . .
H12B H 0.7598 0.0525 0.4001 0.283 Uiso 1 1 calc R . .
H12C H 0.7391 -0.0255 0.2711 0.283 Uiso 1 1 calc R . .
C13 C 0.3401(4) 0.0385(4) 0.2438(5) 0.1000(13) Uani 1 1 d . . .
H13A H 0.3444 0.0966 0.3086 0.120 Uiso 1 1 calc R . .
H13B H 0.3206 -0.0338 0.2926 0.120 Uiso 1 1 calc R . .
C14 C 0.2472(6) 0.0138(6) 0.1450(8) 0.155(3) Uani 1 1 d . . .
H14A H 0.1724 -0.0155 0.1906 0.232 Uiso 1 1 calc R . .
H14B H 0.2419 -0.0448 0.0820 0.232 Uiso 1 1 calc R . .
H14C H 0.2661 0.0855 0.0974 0.232 Uiso 1 1 calc R . .

loop_
_atom_site_aniso_label
_atom_site_aniso_U_11
_atom_site_aniso_U_22
_atom_site_aniso_U_33
_atom_site_aniso_U_23
_atom_site_aniso_U_13
_atom_site_aniso_U_12
Co1 0.0890(4) 0.0890(4) 0.0281(3) 0.000 0.000 0.04448(18)
Zr1 0.0583(2) 0.0583(2) 0.0283(2) 0.000 0.000 0.02915(10)
F1 0.1002(14) 0.0825(12) 0.0519(10) 0.0098(9) -0.0022(9) 0.0554(11)
C1 0.151(8) 0.191(9) 0.033(2) 0.012(4) -0.006(3) 0.106(6)
C2 0.150(8) 0.170(7) 0.039(2) 0.035(3) 0.015(4) 0.088(8)
P1 0.0798(6) 0.0706(5) 0.0398(4) -0.0108(3) -0.0068(3) 0.0333(4)
O1 0.0714(13) 0.0630(12) 0.0404(10) -0.0037(9) -0.0025(9) 0.0250(10)
O11 0.114(2) 0.0850(17) 0.0658(15) -0.0086(13) 0.0002(14) 0.0567(16)
O12 0.0875(19) 0.112(2) 0.0636(16) -0.0282(15) -0.0142(13) 0.0231(16)
C11 0.120(4) 0.076(3) 0.124(4) 0.011(3) -0.007(3) 0.047(3)
C12 0.120(5) 0.153(6) 0.288(11) 0.109(7) 0.020(6) 0.065(5)
C13 0.090(3) 0.096(3) 0.102(3) -0.013(3) -0.019(3) 0.038(3)
C14 0.111(4) 0.168(6) 0.167(6) -0.013(5) -0.054(4) 0.056(4)

loop_
_atom_type_symbol
_atom_type_description
_atom_type_scat_dispersion_real
_atom_type_scat_dispersion_imag
_atom_type_scat_source
C C 0.0033 0.0016 'International Tables Vol C Tables 4.2.6.8 and 6.1.1.4'
H H 0.0000 0.0000 'International Tables Vol C Tables 4.2.6.8 and 6.1.1.4'
B B 0.0013 0.0007 'International Tables Vol C Tables 4.2.6.8 and 6.1.1.4'
O O 0.0106 0.0060 'International Tables Vol C Tables 4.2.6.8 and 6.1.1.4'
F F 0.0171 0.0103 'International Tables Vol C Tables 4.2.6.8 and 6.1.1.4'
P P 0.1023 0.0942 'International Tables Vol C Tables 4.2.6.8 and 6.1.1.4'
Co Co 0.3494 0.9721 'International Tables Vol C Tables 4.2.6.8 and 6.1.1.4'
Zr Zr -2.9673 0.5597 'International Tables Vol C Tables 4.2.6.8 and 6.1.1.4'

loop_
_geom_angle_atom_site_label_1
_geom_angle_atom_site_label_2
_geom_angle_atom_site_label_3
_geom_angle
_geom_angle_site_symmetry_1
_geom_angle_site_symmetry_3
_geom_angle_publ_flag
C2 Co1 C2 57.5(4) 3_665 2_655 ?
C2 Co1 C2 57.5(4) 3_665 . ?
C2 Co1 C2 57.5(4) 2_655 . ?
C2 Co1 C1 33.1(2) 3_665 2_655 ?
C2 Co1 C1 33.8(2) 2_655 2_655 ?
C2 Co1 C1 70.0(2) . 2_655 ?
C2 Co1 C1 33.8(2) 3_665 3_665 ?
C2 Co1 C1 70.0(2) 2_655 3_665 ?
C2 Co1 C1 33.1(2) . 3_665 ?
C1 Co1 C1 61.7(3) 2_655 3_665 ?
C2 Co1 C1 70.0(2) 3_665 . ?
C2 Co1 C1 33.1(2) 2_655 . ?
C2 Co1 C1 33.8(2) . . ?
C1 Co1 C1 61.7(3) 2_655 . ?
C1 Co1 C1 61.7(3) 3_665 . ?
C2 Co1 P1 99.7(3) 3_665 2_655 ?
C2 Co1 P1 156.9(3) 2_655 2_655 ?
C2 Co1 P1 109.2(4) . 2_655 ?
C1 Co1 P1 127.3(4) 2_655 2_655 ?
C1 Co1 P1 89.0(2) 3_665 2_655 ?
C1 Co1 P1 141.8(4) . 2_655 ?
C2 Co1 P1 109.2(4) 3_665 . ?
C2 Co1 P1 99.7(3) 2_655 . ?
C2 Co1 P1 156.9(3) . . ?
C1 Co1 P1 89.0(2) 2_655 . ?
C1 Co1 P1 141.8(4) 3_665 . ?
C1 Co1 P1 127.3(4) . . ?
P1 Co1 P1 90.91(3) 2_655 . ?
C2 Co1 P1 156.9(3) 3_665 3_665 ?
C2 Co1 P1 109.2(4) 2_655 3_665 ?
C2 Co1 P1 99.7(3) . 3_665 ?
C1 Co1 P1 141.8(4) 2_655 3_665 ?
C1 Co1 P1 127.3(4) 3_665 3_665 ?
C1 Co1 P1 89.0(2) . 3_665 ?
P1 Co1 P1 90.91(3) 2_655 3_665 ?
P1 Co1 P1 90.91(3) . 3_665 ?
F1 Zr1 F1 96.13(8) . 2_655 ?
F1 Zr1 F1 96.13(8) . 3_665 ?
F1 Zr1 F1 96.13(8) 2_655 3_665 ?
F1 Zr1 O1 90.18(8) . 2_655 ?
F1 Zr1 O1 90.24(8) 2_655 2_655 ?
F1 Zr1 O1 170.49(8) 3_665 2_655 ?
F1 Zr1 O1 90.24(8) . . ?
F1 Zr1 O1 170.49(8) 2_655 . ?
F1 Zr1 O1 90.18(8) 3_665 . ?
O1 Zr1 O1 82.66(8) 2_655 . ?
F1 Zr1 O1 170.49(8) . 3_665 ?
F1 Zr1 O1 90.18(8) 2_655 3_665 ?
F1 Zr1 O1 90.24(8) 3_665 3_665 ?
O1 Zr1 O1 82.66(8) 2_655 3_665 ?
O1 Zr1 O1 82.66(8) . 3_665 ?
C2 C1 C2 111.6(11) 2_655 . ?
C2 C1 Co1 71.5(4) 2_655 . ?
C2 C1 Co1 71.2(4) . . ?
C1 C2 C1 128.3(11) 3_665 . ?
C1 C2 C2 94.6(6) 3_665 2_655 ?
C1 C2 C2 33.8(6) . 2_655 ?
C1 C2 C2 34.6(6) 3_665 3_665 ?
C1 C2 C2 93.8(6) . 3_665 ?
C2 C2 C2 60.0 2_655 3_665 ?
C1 C2 Co1 75.4(4) 3_665 . ?
C1 C2 Co1 75.0(4) . . ?
C2 C2 Co1 61.3(2) 2_655 . ?
C2 C2 Co1 61.3(2) 3_665 . ?
O1 P1 O12 107.65(14) . . ?
O1 P1 O11 108.55(14) . . ?
O12 P1 O11 101.51(17) . . ?
O1 P1 Co1 116.55(9) . . ?
O12 P1 Co1 112.42(13) . . ?
O11 P1 Co1 109.06(11) . . ?
P1 O1 Zr1 132.42(13) . . ?
C11 O11 P1 119.8(3) . . ?
C13 O12 P1 127.0(3) . . ?
C12 C11 O11 112.5(5) . . ?
O12 C13 C14 111.0(5) . . ?

loop_
_geom_bond_atom_site_label_1
_geom_bond_atom_site_label_2
_geom_bond_distance
_geom_bond_site_symmetry_2
_geom_bond_publ_flag
Co1 C2 2.045(5) 3_665 ?
Co1 C2 2.045(5) 2_655 ?
Co1 C2 2.045(5) . ?
Co1 C1 2.087(5) 2_655 ?
Co1 C1 2.087(5) 3_665 ?
Co1 C1 2.087(5) . ?
Co1 P1 2.1585(10) 2_655 ?
Co1 P1 2.1585(10) . ?
Co1 P1 2.1585(10) 3_665 ?
Zr1 F1 1.9380(18) . ?
Zr1 F1 1.9380(18) 2_655 ?
Zr1 F1 1.9380(18) 3_665 ?
Zr1 O1 2.138(2) 2_655 ?
Zr1 O1 2.138(2) . ?
Zr1 O1 2.138(2) 3_665 ?
C1 C2 1.177(8) 2_655 ?
C1 C2 1.200(8) . ?
C2 C1 1.177(8) 3_665 ?
C2 C2 1.967(15) 2_655 ?
C2 C2 1.967(15) 3_665 ?
P1 O1 1.526(2) . ?
P1 O12 1.575(3) . ?
P1 O11 1.587(3) . ?
O11 C11 1.458(5) . ?
O12 C13 1.413(5) . ?
C11 C12 1.374(8) . ?
C13 C14 1.460(7) . ?
